data_7709712
loop_
_publ_author_name
'Dudkin, Semyon V.'
'Chuprin, Alexander S.'
'Belova, Svetlana'
'Vologzhanina, Anna V. V.'
'Zubavichus, Yan V.'
'Kaletina, Polina M.'
'Shundrina, Inna'
'Bagryanskaya, Elena'
'Voloshin, Yan Z.'

_publ_section_title
;
 Hybrid Iron(II) Phthalocyaninoclathrochelates with Terminal Reactive
 Vinyl Group and their Organo-Inorganic Polymeric Derivatives: Synthetic
 Approaches, X-ray Structures and Copolymerization with Styrene
;
_journal_name_full 'Dalton Transactions'
_journal_paper_doi 10.1039/D1DT04187H
_journal_year 2022
_chemical_formula_moiety 'C58 H47 B Fe N14 O6 Zr, 2.13(C H Cl3)'
_chemical_formula_sum 'C60.12 H49.12 B Cl6.38 Fe N14 O6 Zr'
_chemical_formula_weight 1447.63
_space_group_crystal_system triclinic
_space_group_IT_number 2
_space_group_name_Hall '-P 1'
_space_group_name_H-M_alt 'P -1'
_atom_sites_solution_hydrogens geom
_audit_creation_date 2020-06-16
_audit_creation_method
;
Olex2 1.2
(compiled 2018.05.29 svn.r3508 for OlexSys, GUI svn.r5506)
;
_audit_update_record
;
2020-06-23 deposited with the CCDC.	2022-03-09 downloaded from the CCDC.
;
_cell_angle_alpha 101.30(3)
_cell_angle_beta 104.72(3)
_cell_angle_gamma 96.60(3)
_cell_formula_units_Z 2
_cell_length_a 12.875(3)
_cell_length_b 14.749(3)
_cell_length_c 19.981(4)
_cell_measurement_reflns_used 841
_cell_measurement_temperature 100
_cell_measurement_theta_max 29.45
_cell_measurement_theta_min 3.58
_cell_volume 3543.9(15)
_computing_molecular_graphics 'Olex2 (Dolomanov et al., 2009)'
_computing_publication_material 'Olex2 (Dolomanov et al., 2009)'
_computing_structure_refinement 'XL (Sheldrick, 2008)'
_diffrn_ambient_temperature 100
_diffrn_measured_fraction_theta_full 0.994
_diffrn_measured_fraction_theta_max 0.994
_diffrn_measurement_device_type 'Mar CCD'
_diffrn_radiation_type synchrotron
_diffrn_radiation_wavelength 0.80246
_diffrn_reflns_av_R_equivalents 0.0462
_diffrn_reflns_av_unetI/netI 0.0404
_diffrn_reflns_Laue_measured_fraction_full 0.994
_diffrn_reflns_Laue_measured_fraction_max 0.994
_diffrn_reflns_limit_h_max 15
_diffrn_reflns_limit_h_min -16
_diffrn_reflns_limit_k_max 18
_diffrn_reflns_limit_k_min -18
_diffrn_reflns_limit_l_max 25
_diffrn_reflns_limit_l_min 0
_diffrn_reflns_number 58183
_diffrn_reflns_point_group_measured_fraction_full 0.994
_diffrn_reflns_point_group_measured_fraction_max 0.994
_diffrn_reflns_theta_full 28.782
_diffrn_reflns_theta_max 30.879
_diffrn_reflns_theta_min 3.212
_diffrn_source synchrotron
_exptl_absorpt_coefficient_mu 0.909
_exptl_absorpt_correction_T_max 0.911
_exptl_absorpt_correction_T_min 0.792
_exptl_absorpt_correction_type multi-scan
_exptl_absorpt_process_details SCALA
_exptl_crystal_colour red
_exptl_crystal_colour_primary red
_exptl_crystal_density_diffrn 1.357
_exptl_crystal_description needle
_exptl_crystal_F_000 1470
_exptl_crystal_recrystallization_method 'Re-crystallisation from solvent: CHCl3/heptane'
_exptl_crystal_size_max 0.37
_exptl_crystal_size_mid 0.06
_exptl_crystal_size_min 0.05
_refine_diff_density_max 2.467
_refine_diff_density_min -1.813
_refine_diff_density_rms 0.149
_refine_ls_extinction_coef 0.0105(7)
_refine_ls_extinction_expression Fc^*^=kFc[1+0.001xFc^2^\l^3^/sin(2\q)]^-1/4^
_refine_ls_extinction_method SHELXL
_refine_ls_goodness_of_fit_ref 1.009
_refine_ls_hydrogen_treatment constr
_refine_ls_matrix_type full
_refine_ls_number_parameters 894
_refine_ls_number_reflns 15466
_refine_ls_number_restraints 48
_refine_ls_restrained_S_all 1.022
_refine_ls_R_factor_all 0.1003
_refine_ls_R_factor_gt 0.0931
_refine_ls_shift/su_max 0.018
_refine_ls_shift/su_mean 0.000
_refine_ls_structure_factor_coef Fsqd
_refine_ls_weighting_details 'w=1/[\s^2^(Fo^2^)+(0.0314P)^2^+37.3704P] where P=(Fo^2^+2Fc^2^)/3'
_refine_ls_weighting_scheme calc
_refine_ls_wR_factor_gt 0.2070
_refine_ls_wR_factor_ref 0.2109
_reflns_Friedel_coverage 0.000
_reflns_number_gt 13642
_reflns_number_total 15466
_reflns_threshold_expression 'I > 2\s(I)'
_cod_data_source_file d1dt04187h2.cif
_cod_data_source_block sd204
_cod_original_cell_volume 3543.8(14)
_cod_database_code 7709712
_shelxl_version_number 2014-3
_shelx_space_group_comment
;
The symmetry employed for this shelxl refinement is uniquely defined
by the following loop, which should always be used as a source of
symmetry information in preference to the above space-group names.
They are only intended as comments.
;
_shelx_estimated_absorpt_t_max 0.956
_shelx_estimated_absorpt_t_min 0.730
_olex2_refinement_description
;
1. Fixed Uiso
 At 1.2 times of:
  All C(H) groups, All C(H,H) groups, All C(H,H,H,H) groups
2. Restrained distances
 Cl6S-C2S = Cl5S-C2S = Cl4S-C2S
 1.78 with sigma of 0.005
 Cl14-C5S = Cl13-C5S = Cl15-C5S
 1.7 with sigma of 0.02
 Cl13-Cl14 = Cl14-Cl15 = Cl15-Cl13
 2.9 with sigma of 0.02
 Cl4S-Cl6S
 2.9 with sigma of 0.004
 Cl6S-Cl5S
 2.9 with sigma of 0.004
 Cl5S-Cl4S
 2.9 with sigma of 0.004
3. Uiso/Uaniso restraints and constraints
Uanis(Cl0A) \\sim Ueq, Uanis(Cl2S) \\sim Ueq: with sigma of 0.005 and sigma for
terminal atoms of 0.01
Uanis(Cl12) \\sim Ueq, Uanis(Cl1S) \\sim Ueq, Uanis(Cl10) \\sim Ueq, Uanis(C4S)
\\sim Ueq: with sigma of 0.005 and sigma for terminal atoms of 0.01
Uanis(Cl6S) = Uanis(Cl5S) = Uanis(C2S) = Uanis(Cl4S)
Uanis(C5S) = Uanis(Cl15) = Uanis(Cl14) = Uanis(Cl13)
Uanis(C5S) = Uanis(Cl13) = Uanis(Cl14) = Uanis(Cl15)
Uanis(Cl13) = Uanis(C5S) = Uanis(Cl14) = Uanis(Cl15)
4. Others
 Sof(H3BC)=Sof(H3BD)=Sof(H6BC)=Sof(H6BD)=1-FVAR(1)
 Sof(H3AA)=Sof(H3AB)=Sof(H6AA)=Sof(H6AB)=FVAR(1)
 Fixed Sof: C4A(0.5) H4AA(0.5) H4AB(0.5) C5A(0.5) H5AA(0.5) H5AB(0.5) C4(0.5)
 H4A(0.5) H4B(0.5) C5(0.5) H5A(0.5) H5B(0.5) Cl0A(0.5) Cl2S(0.5) Cl3S(0.5)
 C1S(0.5) H1S(0.5) Cl1S(0.25) Cl10(0.25) Cl12(0.25) C4S(0.25) H4S(0.25)
 Cl4S(0.25) Cl5S(0.25) Cl6S(0.25) C2S(0.25) H2S(0.25) Cl13(0.125) Cl14(0.125)
 Cl15(0.125) C5S(0.125) H5S(0.125)
5.a Ternary CH refined with riding coordinates:
 C1S(H1S), C4S(H4S), C2S(H2S), C3S(H3S), C5S(H5S)
5.b Secondary CH2 refined with riding coordinates:
 C3(H3BC,H3BD), C3(H3AA,H3AB), C6(H6BC,H6BD), C6(H6AA,H6AB), C9(H9A,H9B),
 C10(H10A,H10B), C11(H11A,H11B), C12(H12A,H12B), C15(H15A,H15B), C16(H16A,H16B),
  C17(H17A,H17B), C18(H18A,H18B), C4A(H4AA,H4AB), C5A(H5AA,H5AB), C4(H4A,H4B),
 C5(H5A,H5B)
5.c Aromatic/amide H refined with riding coordinates:
 C20(H20), C21(H21), C23(H23), C24(H24), C25(H25), C29(H29), C30(H30),
 C31(H31), C32(H32), C37(H37), C38(H38), C39(H39), C40(H40), C45(H45), C46(H46),
  C47(H47), C48(H48), C53(H53), C54(H54), C55(H55), C56(H56)
5.d X=CH2 refined with riding coordinates:
 C26(H26A,H26B)
;
_olex2_submission_special_instructions 'No special instructions were received'

loop_
_space_group_symop_operation_xyz
'x, y, z'
'-x, -y, -z'

loop_
_atom_site_label
_atom_site_type_symbol
_atom_site_fract_x
_atom_site_fract_y
_atom_site_fract_z
_atom_site_U_iso_or_equiv
_atom_site_adp_type
_atom_site_occupancy
_atom_site_site_symmetry_order
_atom_site_calc_flag
_atom_site_refinement_flags_posn
_atom_site_refinement_flags_adp
_atom_site_refinement_flags_occupancy
_atom_site_disorder_assembly
_atom_site_disorder_group
Zr1 Zr 0.31180(4) 0.77039(3) 0.38052(2) 0.02551(15) Uani 1 1 d . . . . .
Fe1 Fe 0.25059(6) 0.60442(5) 0.19834(4) 0.02524(19) Uani 1 1 d . . . . .
O1 O 0.1112(3) 0.4501(3) 0.08433(18) 0.0279(8) Uani 1 1 d . . . . .
O2 O 0.2622(3) 0.6220(3) 0.34899(18) 0.0274(8) Uani 1 1 d . . . . .
O3 O 0.3070(3) 0.4596(3) 0.0998(2) 0.0320(8) Uani 1 1 d . . . . .
O4 O 0.4137(3) 0.7423(3) 0.3159(2) 0.0327(9) Uani 1 1 d . . . . .
O5 O 0.2078(3) 0.5728(3) 0.04480(19) 0.0304(8) Uani 1 1 d . . . . .
O6 O 0.1940(3) 0.7654(3) 0.28526(19) 0.0285(8) Uani 1 1 d . . . . .
N1 N 0.1351(4) 0.4989(3) 0.1544(2) 0.0268(9) Uani 1 1 d . . . . .
N2 N 0.2160(4) 0.5742(3) 0.2804(2) 0.0255(9) Uani 1 1 d . . . . .
N3 N 0.3424(4) 0.5288(3) 0.1627(2) 0.0303(10) Uani 1 1 d . . . . .
N4 N 0.3927(4) 0.6686(3) 0.2589(2) 0.0298(10) Uani 1 1 d . . . . .
N5 N 0.2122(4) 0.6349(3) 0.1072(2) 0.0281(9) Uani 1 1 d . . . . .
N6 N 0.1935(4) 0.7177(3) 0.2198(2) 0.0277(9) Uani 1 1 d . . . . .
N7 N 0.1844(4) 0.7563(3) 0.4390(2) 0.0263(9) Uani 1 1 d . . . . .
N8 N 0.0690(4) 0.8615(3) 0.3921(2) 0.0282(9) Uani 1 1 d . . . . .
N9 N 0.2551(4) 0.9111(3) 0.3935(2) 0.0275(9) Uani 1 1 d . . . . .
N10 N 0.4141(4) 1.0108(3) 0.3862(2) 0.0317(10) Uani 1 1 d . . . . .
N11 N 0.4659(3) 0.8766(3) 0.4318(2) 0.0275(9) Uani 1 1 d . . . . .
N12 N 0.5856(4) 0.7791(3) 0.4865(2) 0.0310(10) Uani 1 1 d . . . . .
N13 N 0.3970(4) 0.7214(3) 0.4775(2) 0.0269(9) Uani 1 1 d . . . . .
N14 N 0.2448(4) 0.6422(3) 0.5068(2) 0.0297(10) Uani 1 1 d . . . . .
C1 C 0.0846(4) 0.4633(4) 0.1944(3) 0.0269(10) Uani 1 1 d . . . . .
C2 C 0.1269(4) 0.5124(4) 0.2682(3) 0.0270(10) Uani 1 1 d . . . . .
C3 C 0.0743(5) 0.4938(4) 0.3232(3) 0.0348(12) Uani 1 1 d . . . . .
H3BC H 0.0690 0.5540 0.3533 0.042 Uiso 0.53(8) 1 calc R . P A 2
H3BD H 0.1193 0.4596 0.3542 0.042 Uiso 0.53(8) 1 calc R . P A 2
H3AA H 0.0322 0.5440 0.3342 0.042 Uiso 0.47(8) 1 calc R . P A 1
H3AB H 0.1311 0.4945 0.3674 0.042 Uiso 0.47(8) 1 calc R . P A 1
C6 C -0.0050(5) 0.3802(4) 0.1692(3) 0.0349(12) Uani 1 1 d . . . . .
H6BC H 0.0178 0.3285 0.1396 0.042 Uiso 0.53(8) 1 calc R . P A 2
H6BD H -0.0702 0.3968 0.1388 0.042 Uiso 0.53(8) 1 calc R . P A 2
H6AA H 0.0258 0.3218 0.1619 0.042 Uiso 0.47(8) 1 calc R . P A 1
H6AB H -0.0551 0.3830 0.1233 0.042 Uiso 0.47(8) 1 calc R . P A 1
C7 C 0.4484(4) 0.5515(4) 0.1900(3) 0.0324(12) Uani 1 1 d . . . . .
C8 C 0.4772(4) 0.6309(4) 0.2499(3) 0.0323(12) Uani 1 1 d . . . . .
C9 C 0.5913(5) 0.6665(5) 0.2947(3) 0.0375(13) Uani 1 1 d . . . . .
H9A H 0.5941 0.6752 0.3455 0.045 Uiso 1 1 calc R . . . .
H9B H 0.6171 0.7283 0.2867 0.045 Uiso 1 1 calc R . . . .
C10 C 0.6663(5) 0.5976(5) 0.2765(3) 0.0423(15) Uani 1 1 d . . . . .
H10A H 0.7432 0.6292 0.2972 0.051 Uiso 1 1 calc R . . . .
H10B H 0.6554 0.5436 0.2981 0.051 Uiso 1 1 calc R . . . .
C11 C 0.6432(5) 0.5620(5) 0.1958(4) 0.0440(15) Uani 1 1 d . . . . .
H11A H 0.6499 0.6163 0.1739 0.053 Uiso 1 1 calc R . . . .
H11B H 0.6981 0.5235 0.1860 0.053 Uiso 1 1 calc R . . . .
C12 C 0.5300(5) 0.5038(5) 0.1626(3) 0.0417(14) Uani 1 1 d . . . . .
H12A H 0.5108 0.4945 0.1102 0.050 Uiso 1 1 calc R . . . .
H12B H 0.5291 0.4413 0.1739 0.050 Uiso 1 1 calc R . . . .
C13 C 0.1642(4) 0.7072(4) 0.1006(3) 0.0293(11) Uani 1 1 d . . . . .
C14 C 0.1612(4) 0.7608(4) 0.1688(3) 0.0284(11) Uani 1 1 d . . . . .
C15 C 0.1246(5) 0.8540(4) 0.1778(3) 0.0330(12) Uani 1 1 d . . . . .
H15A H 0.1828 0.9016 0.2140 0.040 Uiso 1 1 calc R . . . .
H15B H 0.0589 0.8498 0.1950 0.040 Uiso 1 1 calc R . . . .
C16 C 0.0984(7) 0.8847(5) 0.1075(4) 0.0535(19) Uani 1 1 d . . . . .
H16A H 0.0530 0.9343 0.1105 0.064 Uiso 1 1 calc R . . . .
H16B H 0.1672 0.9120 0.0999 0.064 Uiso 1 1 calc R . . . .
C17 C 0.0401(7) 0.8062(5) 0.0456(4) 0.0546(19) Uani 1 1 d . . . . .
H17A H 0.0190 0.8314 0.0025 0.066 Uiso 1 1 calc R . . . .
H17B H -0.0276 0.7777 0.0538 0.066 Uiso 1 1 calc R . . . .
C18 C 0.1091(5) 0.7297(4) 0.0321(3) 0.0355(13) Uani 1 1 d . . . . .
H18A H 0.0617 0.6724 -0.0010 0.043 Uiso 1 1 calc R . . . .
H18B H 0.1645 0.7518 0.0097 0.043 Uiso 1 1 calc R . . . .
C19 C 0.1809(4) 0.4071(4) -0.0236(3) 0.0296(11) Uani 1 1 d . . . . .
C20 C 0.0989(5) 0.4157(4) -0.0821(3) 0.0312(11) Uani 1 1 d . . . . .
H20 H 0.0538 0.4614 -0.0756 0.037 Uiso 1 1 calc R . . . .
C21 C 0.0821(5) 0.3583(4) -0.1500(3) 0.0326(12) Uani 1 1 d . . . . .
H21 H 0.0261 0.3663 -0.1886 0.039 Uiso 1 1 calc R . . . .
C22 C 0.1455(5) 0.2901(4) -0.1620(3) 0.0320(12) Uani 1 1 d . . . . .
C23 C 0.2270(5) 0.2800(4) -0.1038(3) 0.0356(13) Uani 1 1 d . . . . .
H23 H 0.2710 0.2333 -0.1103 0.043 Uiso 1 1 calc R . . . .
C24 C 0.2444(5) 0.3381(4) -0.0363(3) 0.0339(12) Uani 1 1 d . . . . .
H24 H 0.3010 0.3306 0.0022 0.041 Uiso 1 1 calc R . . . .
C25 C 0.1255(5) 0.2322(4) -0.2344(3) 0.0378(13) Uani 1 1 d . . . . .
H25 H 0.0616 0.2367 -0.2691 0.045 Uiso 1 1 calc R . . . .
C26 C 0.1882(6) 0.1747(5) -0.2558(3) 0.0457(15) Uani 1 1 d . . . . .
H26A H 0.2531 0.1679 -0.2231 0.055 Uiso 1 1 calc R . . . .
H26B H 0.1685 0.1401 -0.3039 0.055 Uiso 1 1 calc R . . . .
C27 C 0.0876(4) 0.7887(4) 0.4208(3) 0.0269(10) Uani 1 1 d . . . . .
C28 C 0.0058(4) 0.7361(4) 0.4438(3) 0.0281(11) Uani 1 1 d . . . . .
C29 C -0.1040(5) 0.7369(4) 0.4348(3) 0.0326(12) Uani 1 1 d . . . . .
H29 H -0.1407 0.7764 0.4082 0.039 Uiso 1 1 calc R . . . .
C30 C -0.1596(5) 0.6781(5) 0.4660(3) 0.0390(13) Uani 1 1 d . . . . .
H30 H -0.2350 0.6782 0.4611 0.047 Uiso 1 1 calc R . . . .
C31 C -0.1055(5) 0.6191(5) 0.5043(3) 0.0372(13) Uani 1 1 d . . . . .
H31 H -0.1450 0.5794 0.5249 0.045 Uiso 1 1 calc R . . . .
C32 C 0.0055(5) 0.6174(4) 0.5131(3) 0.0339(12) Uani 1 1 d . . . . .
H32 H 0.0423 0.5780 0.5396 0.041 Uiso 1 1 calc R . . . .
C33 C 0.0598(5) 0.6755(4) 0.4814(3) 0.0291(11) Uani 1 1 d . . . . .
C34 C 0.1708(4) 0.6889(4) 0.4764(3) 0.0283(11) Uani 1 1 d . . . . .
C35 C 0.3489(5) 0.6584(4) 0.5073(3) 0.0294(11) Uani 1 1 d . . . . .
C36 C 0.4315(5) 0.6132(4) 0.5469(3) 0.0322(12) Uani 1 1 d . . . . .
C37 C 0.4248(5) 0.5438(4) 0.5846(3) 0.0362(13) Uani 1 1 d . . . . .
H37 H 0.3569 0.5161 0.5885 0.043 Uiso 1 1 calc R . . . .
C38 C 0.5222(6) 0.5170(4) 0.6164(3) 0.0410(14) Uani 1 1 d . . . . .
H38 H 0.5207 0.4696 0.6423 0.049 Uiso 1 1 calc R . . . .
C39 C 0.6220(5) 0.5584(5) 0.6111(3) 0.0413(14) Uani 1 1 d . . . . .
H39 H 0.6869 0.5383 0.6333 0.050 Uiso 1 1 calc R . . . .
C40 C 0.6286(5) 0.6284(4) 0.5739(3) 0.0360(13) Uani 1 1 d . . . . .
H40 H 0.6967 0.6571 0.5709 0.043 Uiso 1 1 calc R . . . .
C41 C 0.5312(5) 0.6545(4) 0.5414(3) 0.0315(12) Uani 1 1 d . . . . .
C42 C 0.5079(5) 0.7234(4) 0.4987(3) 0.0294(11) Uani 1 1 d . . . . .
C43 C 0.5659(4) 0.8506(4) 0.4571(3) 0.0296(11) Uani 1 1 d . . . . .
C44 C 0.6523(4) 0.9170(4) 0.4498(3) 0.0310(11) Uani 1 1 d . . . . .
C45 C 0.7640(5) 0.9212(5) 0.4673(3) 0.0368(13) Uani 1 1 d . . . . .
H45 H 0.7978 0.8762 0.4890 0.044 Uiso 1 1 calc R . . . .
C46 C 0.8247(5) 0.9943(5) 0.4517(3) 0.0401(14) Uani 1 1 d . . . . .
H46 H 0.9014 0.9976 0.4609 0.048 Uiso 1 1 calc R . . . .
C47 C 0.7755(5) 1.0632(5) 0.4226(3) 0.0410(14) Uani 1 1 d . . . . .
H47 H 0.8191 1.1123 0.4126 0.049 Uiso 1 1 calc R . . . .
C48 C 0.6639(5) 1.0605(4) 0.4083(3) 0.0383(13) Uani 1 1 d . . . . .
H48 H 0.6306 1.1084 0.3903 0.046 Uiso 1 1 calc R . . . .
C49 C 0.6026(5) 0.9860(4) 0.4210(3) 0.0327(12) Uani 1 1 d . . . . .
C50 C 0.4861(5) 0.9590(4) 0.4111(3) 0.0298(11) Uani 1 1 d . . . . .
C51 C 0.3080(4) 0.9884(4) 0.3799(3) 0.0297(11) Uani 1 1 d . . . . .
C52 C 0.2307(5) 1.0482(4) 0.3571(3) 0.0323(12) Uani 1 1 d . . . . .
C53 C 0.2430(5) 1.1335(4) 0.3383(4) 0.0435(15) Uani 1 1 d . . . . .
H53 H 0.3123 1.1636 0.3383 0.052 Uiso 1 1 calc R . . . .
C54 C 0.1504(6) 1.1735(5) 0.3197(5) 0.058(2) Uani 1 1 d . . . . .
H54 H 0.1558 1.2312 0.3054 0.069 Uiso 1 1 calc R . . . .
C55 C 0.0489(6) 1.1297(5) 0.3217(5) 0.056(2) Uani 1 1 d . . . . .
H55 H -0.0128 1.1592 0.3096 0.067 Uiso 1 1 calc R . . . .
C56 C 0.0361(5) 1.0448(4) 0.3408(4) 0.0403(14) Uani 1 1 d . . . . .
H56 H -0.0329 1.0154 0.3419 0.048 Uiso 1 1 calc R . . . .
C57 C 0.1290(5) 1.0044(4) 0.3584(3) 0.0316(12) Uani 1 1 d . . . . .
C58 C 0.1471(4) 0.9182(4) 0.3818(3) 0.0271(11) Uani 1 1 d . . . . .
B1 B 0.2021(5) 0.4739(4) 0.0523(3) 0.0283(12) Uani 1 1 d . . . . .
C4A C 0.0004(19) 0.4016(13) 0.2985(9) 0.060(5) Uani 0.5 1 d . . P B 1
H4AA H 0.0450 0.3517 0.3045 0.072 Uiso 0.5 1 calc R . P B 1
H4AB H -0.0484 0.3994 0.3294 0.072 Uiso 0.5 1 calc R . P B 1
C5A C -0.0664(19) 0.3806(16) 0.2247(11) 0.060(5) Uani 0.5 1 d . . P B 1
H5AA H -0.1156 0.4273 0.2199 0.072 Uiso 0.5 1 calc R . P B 1
H5AB H -0.1127 0.3182 0.2139 0.072 Uiso 0.5 1 calc R . P B 1
C4 C -0.0444(12) 0.4330(11) 0.2867(9) 0.038(3) Uani 0.5 1 d . . P B 2
H4A H -0.0742 0.4114 0.3230 0.045 Uiso 0.5 1 calc R . P B 2
H4B H -0.0939 0.4714 0.2633 0.045 Uiso 0.5 1 calc R . P B 2
C5 C -0.0351(14) 0.3461(11) 0.2299(10) 0.034(3) Uani 0.5 1 d . . P B 2
H5A H 0.0215 0.3124 0.2523 0.041 Uiso 0.5 1 calc R . P B 2
H5B H -0.1055 0.3021 0.2115 0.041 Uiso 0.5 1 calc R . P B 2
Cl0A Cl 0.2261(3) 0.7888(3) 0.6947(3) 0.0781(15) Uani 0.5 1 d . U P . .
Cl2S Cl 0.3254(5) 0.6470(4) 0.7474(4) 0.0965(18) Uani 0.5 1 d . U P . .
Cl3S Cl 0.4511(2) 0.7767(2) 0.70074(19) 0.0454(7) Uani 0.5 1 d . . P . .
C1S C 0.3129(12) 0.7161(8) 0.6872(7) 0.040(3) Uani 0.5 1 d . . P . .
H1S H 0.2872 0.6743 0.6382 0.048 Uiso 0.5 1 calc R . P . .
Cl1S Cl 0.6023(7) 0.9917(6) 0.1974(6) 0.077(3) Uani 0.25 1 d . U P . .
Cl10 Cl 0.4413(5) 0.8613(4) 0.2159(4) 0.0481(16) Uani 0.25 1 d . U P . .
Cl12 Cl 0.3788(6) 1.0254(4) 0.1780(5) 0.066(2) Uani 0.25 1 d . U P . .
C4S C 0.4804(15) 0.9757(13) 0.2184(10) 0.021(4) Uani 0.25 1 d . U P . .
H4S H 0.4988 1.0081 0.2699 0.025 Uiso 0.25 1 calc R . P . .
Cl4S Cl 0.3184(7) 0.6653(6) -0.0955(4) 0.0825(17) Uani 0.25 1 d D . P . .
Cl5S Cl 0.4802(7) 0.6457(6) 0.0284(5) 0.0825(17) Uani 0.25 1 d D . P . .
Cl6S Cl 0.3953(7) 0.8202(5) 0.0283(5) 0.0825(17) Uani 0.25 1 d D . P . .
C2S C 0.3633(8) 0.6960(6) -0.0011(5) 0.0825(17) Uani 0.25 1 d D . P . .
H2S H 0.3041 0.6716 0.0181 0.099 Uiso 0.25 1 calc R . P . .
Cl7S Cl 0.30358(18) 0.32596(14) 0.22375(11) 0.0618(5) Uani 1 1 d . . . . .
Cl8S Cl 0.1596(3) 0.16269(17) 0.12890(15) 0.0971(10) Uani 1 1 d . . . . .
Cl9S Cl 0.3703(3) 0.2243(2) 0.10699(14) 0.0922(9) Uani 1 1 d . . . . .
C3S C 0.2594(8) 0.2595(6) 0.1354(5) 0.068(2) Uani 1 1 d . . . . .
H3S H 0.2248 0.2997 0.1043 0.082 Uiso 1 1 calc R . . . .
Cl13 Cl 0.1612(18) 1.0110(10) -0.1691(6) 0.075(3) Uani 0.125 1 d D . P . .
Cl14 Cl 0.1043(17) 0.8636(9) -0.1097(7) 0.075(3) Uani 0.125 1 d D . P . .
Cl15 Cl 0.2532(17) 1.0275(9) -0.0195(6) 0.075(3) Uani 0.125 1 d D . P . .
C5S C 0.203(3) 0.9544(17) -0.1029(11) 0.075(3) Uani 0.125 1 d D . P . .
H5S H 0.2658 0.9254 -0.1129 0.090 Uiso 0.125 1 calc R . P . .

loop_
_atom_site_aniso_label
_atom_site_aniso_U_11
_atom_site_aniso_U_22
_atom_site_aniso_U_33
_atom_site_aniso_U_23
_atom_site_aniso_U_13
_atom_site_aniso_U_12
Zr1 0.0258(3) 0.0257(3) 0.0214(2) 0.00607(17) 0.00006(18) 0.00388(18)
Fe1 0.0235(4) 0.0281(4) 0.0210(4) 0.0059(3) 0.0010(3) 0.0040(3)
O1 0.0276(19) 0.0318(19) 0.0186(17) 0.0013(14) 0.0014(14) 0.0022(15)
O2 0.0321(19) 0.0270(18) 0.0184(17) 0.0043(14) -0.0009(15) 0.0059(15)
O3 0.0282(19) 0.037(2) 0.0240(19) -0.0004(16) -0.0002(15) 0.0076(16)
O4 0.030(2) 0.033(2) 0.0261(19) 0.0006(16) 0.0001(16) -0.0015(16)
O5 0.036(2) 0.034(2) 0.0184(17) 0.0034(15) 0.0050(15) 0.0049(16)
O6 0.0300(19) 0.0287(19) 0.0213(17) 0.0019(14) 0.0004(15) 0.0053(15)
N1 0.028(2) 0.031(2) 0.019(2) 0.0060(17) 0.0026(17) 0.0081(18)
N2 0.026(2) 0.022(2) 0.021(2) 0.0016(16) -0.0022(17) 0.0038(17)
N3 0.026(2) 0.035(2) 0.024(2) 0.0052(19) -0.0007(18) 0.0014(19)
N4 0.032(2) 0.032(2) 0.022(2) 0.0039(18) 0.0042(18) 0.0066(19)
N5 0.028(2) 0.028(2) 0.024(2) 0.0026(18) 0.0040(18) 0.0017(18)
N6 0.029(2) 0.031(2) 0.020(2) 0.0065(17) 0.0005(17) 0.0037(18)
N7 0.026(2) 0.026(2) 0.025(2) 0.0066(17) 0.0029(17) 0.0049(17)
N8 0.031(2) 0.026(2) 0.024(2) 0.0058(17) 0.0034(18) 0.0048(18)
N9 0.028(2) 0.025(2) 0.025(2) 0.0072(17) 0.0012(18) 0.0023(17)
N10 0.030(2) 0.032(2) 0.028(2) 0.0088(19) -0.0014(19) -0.0011(19)
N11 0.021(2) 0.025(2) 0.028(2) 0.0039(18) -0.0027(17) -0.0040(17)
N12 0.030(2) 0.035(2) 0.025(2) 0.0068(19) 0.0013(19) 0.0052(19)
N13 0.027(2) 0.030(2) 0.020(2) 0.0071(17) -0.0015(17) 0.0050(18)
N14 0.030(2) 0.029(2) 0.025(2) 0.0076(18) 0.0000(18) 0.0040(18)
C1 0.028(3) 0.026(2) 0.024(2) 0.006(2) 0.003(2) 0.005(2)
C2 0.025(2) 0.029(3) 0.025(3) 0.009(2) 0.002(2) 0.004(2)
C3 0.036(3) 0.038(3) 0.028(3) 0.011(2) 0.005(2) 0.000(2)
C6 0.035(3) 0.035(3) 0.030(3) 0.007(2) 0.004(2) -0.001(2)
C7 0.024(3) 0.040(3) 0.028(3) 0.003(2) 0.001(2) 0.005(2)
C8 0.025(3) 0.039(3) 0.029(3) 0.007(2) 0.002(2) 0.003(2)
C9 0.026(3) 0.047(3) 0.034(3) 0.005(3) 0.003(2) 0.002(2)
C10 0.025(3) 0.055(4) 0.041(3) 0.007(3) 0.003(3) 0.008(3)
C11 0.027(3) 0.061(4) 0.040(3) 0.007(3) 0.008(3) 0.007(3)
C12 0.029(3) 0.051(4) 0.038(3) 0.000(3) 0.004(3) 0.009(3)
C13 0.029(3) 0.031(3) 0.024(3) 0.008(2) 0.001(2) 0.000(2)
C14 0.029(3) 0.029(3) 0.025(3) 0.010(2) 0.002(2) 0.005(2)
C15 0.038(3) 0.032(3) 0.027(3) 0.012(2) 0.001(2) 0.009(2)
C16 0.076(5) 0.046(4) 0.039(4) 0.021(3) 0.004(3) 0.022(4)
C17 0.070(5) 0.050(4) 0.038(4) 0.016(3) -0.003(3) 0.020(4)
C18 0.041(3) 0.037(3) 0.025(3) 0.011(2) 0.001(2) 0.004(2)
C19 0.028(3) 0.035(3) 0.023(3) 0.005(2) 0.004(2) 0.004(2)
C20 0.028(3) 0.035(3) 0.026(3) 0.006(2) 0.002(2) 0.005(2)
C21 0.028(3) 0.039(3) 0.026(3) 0.008(2) 0.000(2) 0.002(2)
C22 0.030(3) 0.037(3) 0.024(3) 0.005(2) 0.003(2) 0.001(2)
C23 0.035(3) 0.041(3) 0.027(3) 0.004(2) 0.004(2) 0.010(2)
C24 0.031(3) 0.043(3) 0.023(3) 0.005(2) 0.002(2) 0.010(2)
C25 0.040(3) 0.039(3) 0.026(3) 0.002(2) 0.004(2) -0.003(3)
C26 0.056(4) 0.043(4) 0.030(3) 0.001(3) 0.008(3) 0.004(3)
C27 0.029(3) 0.027(2) 0.023(2) 0.006(2) 0.002(2) 0.006(2)
C28 0.031(3) 0.027(3) 0.024(2) 0.005(2) 0.005(2) 0.005(2)
C29 0.033(3) 0.037(3) 0.028(3) 0.009(2) 0.006(2) 0.010(2)
C30 0.032(3) 0.049(4) 0.039(3) 0.016(3) 0.011(3) 0.010(3)
C31 0.035(3) 0.046(3) 0.035(3) 0.018(3) 0.012(3) 0.005(3)
C32 0.036(3) 0.037(3) 0.029(3) 0.012(2) 0.005(2) 0.006(2)
C33 0.032(3) 0.028(3) 0.024(3) 0.006(2) 0.004(2) 0.004(2)
C34 0.029(3) 0.026(3) 0.026(3) 0.008(2) 0.001(2) 0.003(2)
C35 0.031(3) 0.028(3) 0.025(3) 0.007(2) 0.001(2) 0.005(2)
C36 0.036(3) 0.031(3) 0.027(3) 0.008(2) 0.001(2) 0.009(2)
C37 0.039(3) 0.035(3) 0.031(3) 0.011(2) 0.001(2) 0.008(2)
C38 0.048(4) 0.037(3) 0.035(3) 0.014(3) -0.001(3) 0.012(3)
C39 0.041(3) 0.046(4) 0.034(3) 0.012(3) 0.000(3) 0.017(3)
C40 0.036(3) 0.036(3) 0.033(3) 0.009(2) 0.003(2) 0.013(2)
C41 0.034(3) 0.032(3) 0.024(3) 0.005(2) -0.001(2) 0.011(2)
C42 0.031(3) 0.030(3) 0.025(3) 0.006(2) 0.002(2) 0.008(2)
C43 0.025(3) 0.032(3) 0.026(3) 0.003(2) 0.000(2) 0.002(2)
C44 0.027(3) 0.036(3) 0.023(3) 0.001(2) 0.000(2) 0.002(2)
C45 0.032(3) 0.045(3) 0.028(3) 0.001(2) 0.005(2) 0.005(3)
C46 0.031(3) 0.048(4) 0.034(3) 0.000(3) 0.007(2) 0.002(3)
C47 0.037(3) 0.046(4) 0.033(3) 0.000(3) 0.010(3) -0.007(3)
C48 0.038(3) 0.036(3) 0.033(3) 0.006(2) 0.004(3) -0.004(2)
C49 0.031(3) 0.034(3) 0.027(3) 0.004(2) 0.004(2) 0.000(2)
C50 0.030(3) 0.031(3) 0.023(2) 0.005(2) 0.000(2) 0.001(2)
C51 0.029(3) 0.028(3) 0.027(3) 0.008(2) 0.000(2) 0.002(2)
C52 0.033(3) 0.029(3) 0.030(3) 0.011(2) -0.002(2) 0.004(2)
C53 0.037(3) 0.038(3) 0.052(4) 0.022(3) -0.001(3) 0.003(3)
C54 0.046(4) 0.042(4) 0.085(6) 0.039(4) 0.001(4) 0.007(3)
C55 0.043(4) 0.046(4) 0.082(6) 0.035(4) 0.004(4) 0.014(3)
C56 0.038(3) 0.036(3) 0.048(4) 0.019(3) 0.005(3) 0.009(3)
C57 0.034(3) 0.028(3) 0.028(3) 0.008(2) -0.001(2) 0.004(2)
C58 0.029(3) 0.026(2) 0.022(2) 0.006(2) 0.000(2) 0.004(2)
B1 0.027(3) 0.033(3) 0.021(3) 0.005(2) 0.002(2) 0.004(2)
C4A 0.091(16) 0.043(10) 0.036(8) 0.002(7) 0.022(10) -0.027(9)
C5A 0.060(14) 0.070(16) 0.040(9) 0.001(10) 0.016(10) -0.018(10)
C4 0.035(7) 0.044(9) 0.036(7) 0.012(6) 0.012(6) 0.000(6)
C5 0.034(8) 0.034(8) 0.033(7) 0.011(6) 0.006(6) -0.005(5)
Cl0A 0.0434(19) 0.083(3) 0.149(4) 0.090(3) 0.042(2) 0.0342(19)
Cl2S 0.093(3) 0.097(3) 0.155(5) 0.094(4) 0.068(3) 0.052(3)
Cl3S 0.0317(14) 0.0416(16) 0.0536(19) -0.0006(14) 0.0022(13) 0.0119(12)
C1S 0.059(8) 0.032(6) 0.039(7) 0.009(5) 0.026(6) 0.017(6)
Cl1S 0.063(4) 0.048(4) 0.128(7) -0.008(4) 0.068(5) -0.009(3)
Cl10 0.049(3) 0.033(3) 0.079(4) 0.042(3) 0.022(3) 0.011(2)
Cl12 0.048(3) 0.023(3) 0.094(5) 0.026(3) -0.042(3) -0.010(2)
C4S 0.021(5) 0.023(5) 0.018(5) 0.006(4) 0.006(4) 0.000(4)
Cl4S 0.053(3) 0.095(4) 0.081(4) -0.008(3) 0.000(2) 0.030(3)
Cl5S 0.053(3) 0.095(4) 0.081(4) -0.008(3) 0.000(2) 0.030(3)
Cl6S 0.053(3) 0.095(4) 0.081(4) -0.008(3) 0.000(2) 0.030(3)
C2S 0.053(3) 0.095(4) 0.081(4) -0.008(3) 0.000(2) 0.030(3)
Cl7S 0.0725(13) 0.0543(11) 0.0534(11) 0.0144(9) 0.0072(9) 0.0111(9)
Cl8S 0.120(2) 0.0545(13) 0.0829(17) 0.0244(12) -0.0270(16) -0.0061(13)
Cl9S 0.127(2) 0.0963(19) 0.0645(14) 0.0264(13) 0.0219(15) 0.0636(18)
C3S 0.092(7) 0.049(4) 0.054(5) 0.016(4) -0.001(4) 0.021(4)
Cl13 0.145(10) 0.041(4) 0.026(4) 0.012(3) 0.001(5) 0.019(5)
Cl14 0.145(10) 0.041(4) 0.026(4) 0.012(3) 0.001(5) 0.019(5)
Cl15 0.145(10) 0.041(4) 0.026(4) 0.012(3) 0.001(5) 0.019(5)
C5S 0.145(10) 0.041(4) 0.026(4) 0.012(3) 0.001(5) 0.019(5)

loop_
_atom_type_symbol
_atom_type_description
_atom_type_scat_dispersion_real
_atom_type_scat_dispersion_imag
_atom_type_scat_source
C C 0.0050 0.0020 'International Tables Vol C Tables 4.2.6.8 and 6.1.1.4'
H H 0.0000 0.0000 'International Tables Vol C Tables 4.2.6.8 and 6.1.1.4'
B B 0.0020 0.0010 'International Tables Vol C Tables 4.2.6.8 and 6.1.1.4'
Cl Cl 0.1780 0.2030 'International Tables Vol C Tables 4.2.6.8 and 6.1.1.4'
Fe Fe 0.3680 1.0610 'International Tables Vol C Tables 4.2.6.8 and 6.1.1.4'
N N 0.0090 0.0040 'International Tables Vol C Tables 4.2.6.8 and 6.1.1.4'
O O 0.0150 0.0080 'International Tables Vol C Tables 4.2.6.8 and 6.1.1.4'
Zr Zr -1.6180 0.7240 'International Tables Vol C Tables 4.2.6.8 and 6.1.1.4'

loop_
_geom_angle_atom_site_label_1
_geom_angle_atom_site_label_2
_geom_angle_atom_site_label_3
_geom_angle
_geom_angle_site_symmetry_1
_geom_angle_site_symmetry_3
_geom_angle_publ_flag
O2 Zr1 N7 81.11(15) . . ?
O2 Zr1 N9 145.53(15) . . ?
O2 Zr1 N11 138.93(16) . . ?
O2 Zr1 N13 76.64(15) . . ?
O4 Zr1 O2 82.51(15) . . ?
O4 Zr1 O6 84.74(15) . . ?
O4 Zr1 N7 163.59(16) . . ?
O4 Zr1 N9 118.90(16) . . ?
O4 Zr1 N11 74.17(16) . . ?
O4 Zr1 N13 101.18(16) . . ?
O6 Zr1 O2 82.72(14) . . ?
O6 Zr1 N7 92.12(15) . . ?
O6 Zr1 N9 73.59(15) . . ?
O6 Zr1 N11 126.95(16) . . ?
O6 Zr1 N13 157.49(16) . . ?
N7 Zr1 N9 75.24(16) . . ?
N7 Zr1 N13 76.04(16) . . ?
N11 Zr1 N7 119.75(17) . . ?
N11 Zr1 N9 75.35(16) . . ?
N11 Zr1 N13 75.40(16) . . ?
N13 Zr1 N9 120.18(16) . . ?
N1 Fe1 N2 78.98(18) . . ?
N1 Fe1 N4 155.47(19) . . ?
N1 Fe1 N5 84.60(19) . . ?
N1 Fe1 N6 110.96(19) . . ?
N2 Fe1 N4 89.00(19) . . ?
N3 Fe1 N1 86.66(19) . . ?
N3 Fe1 N2 113.91(19) . . ?
N3 Fe1 N4 78.7(2) . . ?
N3 Fe1 N5 86.7(2) . . ?
N3 Fe1 N6 155.4(2) . . ?
N5 Fe1 N2 152.54(19) . . ?
N5 Fe1 N4 113.8(2) . . ?
N6 Fe1 N2 87.04(19) . . ?
N6 Fe1 N4 89.43(19) . . ?
N6 Fe1 N5 78.43(19) . . ?
N1 O1 B1 111.5(4) . . ?
N2 O2 Zr1 123.5(3) . . ?
N3 O3 B1 111.5(4) . . ?
N4 O4 Zr1 125.5(3) . . ?
N5 O5 B1 112.4(4) . . ?
N6 O6 Zr1 125.2(3) . . ?
O1 N1 Fe1 124.0(3) . . ?
C1 N1 Fe1 118.5(4) . . ?
C1 N1 O1 117.0(4) . . ?
O2 N2 Fe1 126.0(3) . . ?
C2 N2 Fe1 116.6(3) . . ?
C2 N2 O2 116.2(4) . . ?
O3 N3 Fe1 123.7(3) . . ?
C7 N3 Fe1 119.7(4) . . ?
C7 N3 O3 115.5(5) . . ?
O4 N4 Fe1 126.5(3) . . ?
C8 N4 Fe1 117.2(4) . . ?
C8 N4 O4 115.7(5) . . ?
O5 N5 Fe1 123.0(3) . . ?
C13 N5 Fe1 118.8(4) . . ?
C13 N5 O5 116.3(4) . . ?
O6 N6 Fe1 126.5(3) . . ?
C14 N6 Fe1 118.5(4) . . ?
C14 N6 O6 114.5(4) . . ?
C27 N7 Zr1 122.6(3) . . ?
C27 N7 C34 107.9(4) . . ?
C34 N7 Zr1 125.4(4) . . ?
C58 N8 C27 122.7(5) . . ?
C51 N9 Zr1 123.0(4) . . ?
C51 N9 C58 108.2(4) . . ?
C58 N9 Zr1 122.1(3) . . ?
C50 N10 C51 122.3(5) . . ?
C43 N11 Zr1 122.2(3) . . ?
C50 N11 Zr1 123.2(3) . . ?
C50 N11 C43 107.0(4) . . ?
C43 N12 C42 122.5(5) . . ?
C35 N13 Zr1 125.2(3) . . ?
C35 N13 C42 107.9(4) . . ?
C42 N13 Zr1 123.2(4) . . ?
C35 N14 C34 122.8(5) . . ?
N1 C1 C2 112.0(5) . . ?
N1 C1 C6 125.4(5) . . ?
C2 C1 C6 122.6(5) . . ?
N2 C2 C1 112.6(5) . . ?
N2 C2 C3 124.8(5) . . ?
C1 C2 C3 122.6(5) . . ?
C2 C3 H3BC 109.6 . . ?
C2 C3 H3BD 109.6 . . ?
C2 C3 H3AA 109.4 . . ?
C2 C3 H3AB 109.4 . . ?
C2 C3 C4A 111.0(8) . . ?
C2 C3 C4 110.3(7) . . ?
H3BC C3 H3BD 108.1 . . ?
H3AA C3 H3AB 108.0 . . ?
C4A C3 H3AA 109.4 . . ?
C4A C3 H3AB 109.4 . . ?
C4 C3 H3BC 109.6 . . ?
C4 C3 H3BD 109.6 . . ?
C1 C6 H6BC 109.0 . . ?
C1 C6 H6BD 109.0 . . ?
C1 C6 H6AA 109.9 . . ?
C1 C6 H6AB 109.9 . . ?
C1 C6 C5A 108.8(9) . . ?
C1 C6 C5 112.8(8) . . ?
H6BC C6 H6BD 107.8 . . ?
H6AA C6 H6AB 108.3 . . ?
C5A C6 H6AA 109.9 . . ?
C5A C6 H6AB 109.9 . . ?
C5 C6 H6BC 109.0 . . ?
C5 C6 H6BD 109.0 . . ?
N3 C7 C8 111.3(5) . . ?
N3 C7 C12 125.2(5) . . ?
C8 C7 C12 123.4(5) . . ?
N4 C8 C7 112.6(5) . . ?
N4 C8 C9 124.7(5) . . ?
C7 C8 C9 122.6(5) . . ?
C8 C9 H9A 109.5 . . ?
C8 C9 H9B 109.5 . . ?
C8 C9 C10 110.7(5) . . ?
H9A C9 H9B 108.1 . . ?
C10 C9 H9A 109.5 . . ?
C10 C9 H9B 109.5 . . ?
C9 C10 H10A 109.3 . . ?
C9 C10 H10B 109.3 . . ?
H10A C10 H10B 108.0 . . ?
C11 C10 C9 111.5(5) . . ?
C11 C10 H10A 109.3 . . ?
C11 C10 H10B 109.3 . . ?
C10 C11 H11A 109.3 . . ?
C10 C11 H11B 109.3 . . ?
H11A C11 H11B 108.0 . . ?
C12 C11 C10 111.4(5) . . ?
C12 C11 H11A 109.3 . . ?
C12 C11 H11B 109.3 . . ?
C7 C12 C11 110.4(5) . . ?
C7 C12 H12A 109.6 . . ?
C7 C12 H12B 109.6 . . ?
C11 C12 H12A 109.6 . . ?
C11 C12 H12B 109.6 . . ?
H12A C12 H12B 108.1 . . ?
N5 C13 C14 111.7(5) . . ?
N5 C13 C18 125.8(5) . . ?
C14 C13 C18 122.3(5) . . ?
N6 C14 C13 111.9(5) . . ?
N6 C14 C15 125.4(5) . . ?
C13 C14 C15 122.7(5) . . ?
C14 C15 H15A 109.5 . . ?
C14 C15 H15B 109.5 . . ?
C14 C15 C16 110.9(5) . . ?
H15A C15 H15B 108.0 . . ?
C16 C15 H15A 109.5 . . ?
C16 C15 H15B 109.5 . . ?
C15 C16 H16A 109.0 . . ?
C15 C16 H16B 109.0 . . ?
H16A C16 H16B 107.8 . . ?
C17 C16 C15 112.8(6) . . ?
C17 C16 H16A 109.0 . . ?
C17 C16 H16B 109.0 . . ?
C16 C17 H17A 109.0 . . ?
C16 C17 H17B 109.0 . . ?
C16 C17 C18 112.8(6) . . ?
H17A C17 H17B 107.8 . . ?
C18 C17 H17A 109.0 . . ?
C18 C17 H17B 109.0 . . ?
C13 C18 C17 110.0(5) . . ?
C13 C18 H18A 109.7 . . ?
C13 C18 H18B 109.7 . . ?
C17 C18 H18A 109.7 . . ?
C17 C18 H18B 109.7 . . ?
H18A C18 H18B 108.2 . . ?
C20 C19 C24 116.8(5) . . ?
C20 C19 B1 121.2(5) . . ?
C24 C19 B1 122.0(5) . . ?
C19 C20 H20 119.4 . . ?
C19 C20 C21 121.3(5) . . ?
C21 C20 H20 119.4 . . ?
C20 C21 H21 119.3 . . ?
C22 C21 C20 121.5(5) . . ?
C22 C21 H21 119.3 . . ?
C21 C22 C23 117.8(5) . . ?
C21 C22 C25 119.5(5) . . ?
C23 C22 C25 122.7(6) . . ?
C22 C23 H23 119.7 . . ?
C24 C23 C22 120.5(5) . . ?
C24 C23 H23 119.7 . . ?
C19 C24 H24 119.0 . . ?
C23 C24 C19 122.1(5) . . ?
C23 C24 H24 119.0 . . ?
C22 C25 H25 117.0 . . ?
C26 C25 C22 126.1(6) . . ?
C26 C25 H25 117.0 . . ?
C25 C26 H26A 120.0 . . ?
C25 C26 H26B 120.0 . . ?
H26A C26 H26B 120.0 . . ?
N7 C27 C28 109.5(4) . . ?
N8 C27 N7 127.5(5) . . ?
N8 C27 C28 122.7(5) . . ?
C29 C28 C27 132.6(5) . . ?
C29 C28 C33 121.0(5) . . ?
C33 C28 C27 106.3(5) . . ?
C28 C29 H29 120.9 . . ?
C28 C29 C30 118.2(5) . . ?
C30 C29 H29 120.9 . . ?
C29 C30 H30 119.7 . . ?
C29 C30 C31 120.7(6) . . ?
C31 C30 H30 119.7 . . ?
C30 C31 H31 119.3 . . ?
C32 C31 C30 121.3(6) . . ?
C32 C31 H31 119.3 . . ?
C31 C32 H32 121.2 . . ?
C33 C32 C31 117.5(5) . . ?
C33 C32 H32 121.2 . . ?
C28 C33 C34 106.2(5) . . ?
C32 C33 C28 121.2(5) . . ?
C32 C33 C34 132.6(5) . . ?
N7 C34 C33 109.9(4) . . ?
N14 C34 N7 128.2(5) . . ?
N14 C34 C33 122.0(5) . . ?
N13 C35 C36 109.9(5) . . ?
N14 C35 N13 127.7(5) . . ?
N14 C35 C36 122.3(5) . . ?
C37 C36 C35 132.4(6) . . ?
C37 C36 C41 121.6(5) . . ?
C41 C36 C35 106.0(5) . . ?
C36 C37 H37 121.5 . . ?
C38 C37 C36 117.0(6) . . ?
C38 C37 H37 121.5 . . ?
C37 C38 H38 119.3 . . ?
C37 C38 C39 121.5(6) . . ?
C39 C38 H38 119.3 . . ?
C38 C39 H39 119.3 . . ?
C40 C39 C38 121.5(6) . . ?
C40 C39 H39 119.3 . . ?
C39 C40 H40 121.4 . . ?
C39 C40 C41 117.1(6) . . ?
C41 C40 H40 121.4 . . ?
C36 C41 C42 106.8(5) . . ?
C40 C41 C36 121.4(5) . . ?
C40 C41 C42 131.8(6) . . ?
N12 C42 N13 128.1(5) . . ?
N12 C42 C41 122.5(5) . . ?
N13 C42 C41 109.3(5) . . ?
N11 C43 C44 109.9(5) . . ?
N12 C43 N11 127.6(5) . . ?
N12 C43 C44 122.5(5) . . ?
C45 C44 C43 131.5(6) . . ?
C45 C44 C49 121.6(6) . . ?
C49 C44 C43 106.8(5) . . ?
C44 C45 H45 121.5 . . ?
C44 C45 C46 117.1(6) . . ?
C46 C45 H45 121.5 . . ?
C45 C46 H46 119.3 . . ?
C45 C46 C47 121.5(6) . . ?
C47 C46 H46 119.3 . . ?
C46 C47 H47 119.6 . . ?
C48 C47 C46 120.9(6) . . ?
C48 C47 H47 119.6 . . ?
C47 C48 H48 121.1 . . ?
C49 C48 C47 117.9(6) . . ?
C49 C48 H48 121.1 . . ?
C44 C49 C50 105.9(5) . . ?
C48 C49 C44 121.0(6) . . ?
C48 C49 C50 133.2(6) . . ?
N10 C50 N11 127.5(5) . . ?
N10 C50 C49 122.1(5) . . ?
N11 C50 C49 110.4(5) . . ?
N9 C51 C52 109.8(5) . . ?
N10 C51 N9 128.1(5) . . ?
N10 C51 C52 122.1(5) . . ?
C53 C52 C51 132.2(6) . . ?
C53 C52 C57 121.4(5) . . ?
C57 C52 C51 106.3(5) . . ?
C52 C53 H53 121.2 . . ?
C52 C53 C54 117.5(6) . . ?
C54 C53 H53 121.2 . . ?
C53 C54 H54 119.6 . . ?
C53 C54 C55 120.8(6) . . ?
C55 C54 H54 119.6 . . ?
C54 C55 H55 119.0 . . ?
C56 C55 C54 122.0(6) . . ?
C56 C55 H55 119.0 . . ?
C55 C56 H56 121.5 . . ?
C55 C56 C57 116.9(6) . . ?
C57 C56 H56 121.5 . . ?
C52 C57 C58 106.3(5) . . ?
C56 C57 C52 121.4(5) . . ?
C56 C57 C58 132.3(6) . . ?
N8 C58 N9 128.0(5) . . ?
N8 C58 C57 122.6(5) . . ?
N9 C58 C57 109.3(5) . . ?
O1 B1 C19 110.6(5) . . ?
O3 B1 O1 108.5(4) . . ?
O3 B1 C19 108.3(5) . . ?
O5 B1 O1 109.4(4) . . ?
O5 B1 O3 111.4(4) . . ?
O5 B1 C19 108.6(4) . . ?
C3 C4A H4AA 108.5 . . ?
C3 C4A H4AB 108.5 . . ?
H4AA C4A H4AB 107.5 . . ?
C5A C4A C3 115.0(15) . . ?
C5A C4A H4AA 108.5 . . ?
C5A C4A H4AB 108.5 . . ?
C6 C5A H5AA 108.3 . . ?
C6 C5A H5AB 108.3 . . ?
C4A C5A C6 116.0(17) . . ?
C4A C5A H5AA 108.3 . . ?
C4A C5A H5AB 108.3 . . ?
H5AA C5A H5AB 107.4 . . ?
C3 C4 H4A 110.1 . . ?
C3 C4 H4B 110.1 . . ?
H4A C4 H4B 108.4 . . ?
C5 C4 C3 108.1(11) . . ?
C5 C4 H4A 110.1 . . ?
C5 C4 H4B 110.1 . . ?
C6 C5 C4 109.1(11) . . ?
C6 C5 H5A 109.9 . . ?
C6 C5 H5B 109.9 . . ?
C4 C5 H5A 109.9 . . ?
C4 C5 H5B 109.9 . . ?
H5A C5 H5B 108.3 . . ?
Cl0A C1S Cl2S 113.6(7) . . ?
Cl0A C1S Cl3S 112.8(7) . . ?
Cl0A C1S H1S 108.4 . . ?
Cl2S C1S Cl3S 105.2(8) . . ?
Cl2S C1S H1S 108.4 . . ?
Cl3S C1S H1S 108.4 . . ?
Cl1S C4S H4S 104.5 . . ?
Cl10 C4S Cl1S 110.4(11) . . ?
Cl10 C4S H4S 104.5 . . ?
Cl12 C4S Cl1S 118.0(12) . . ?
Cl12 C4S Cl10 113.4(11) . . ?
Cl12 C4S H4S 104.5 . . ?
Cl4S C2S Cl6S 108.9(4) . . ?
Cl4S C2S H2S 109.5 . . ?
Cl5S C2S Cl4S 109.2(4) . . ?
Cl5S C2S Cl6S 110.2(4) . . ?
Cl5S C2S H2S 109.5 . . ?
Cl6S C2S H2S 109.5 . . ?
Cl7S C3S Cl8S 108.9(5) . . ?
Cl7S C3S Cl9S 110.7(5) . . ?
Cl7S C3S H3S 108.3 . . ?
Cl8S C3S H3S 108.3 . . ?
Cl9S C3S Cl8S 112.1(5) . . ?
Cl9S C3S H3S 108.3 . . ?
Cl13 C5S Cl15 114.1(15) . . ?
Cl13 C5S H5S 105.9 . . ?
Cl14 C5S Cl13 109.8(15) . . ?
Cl14 C5S Cl15 114.4(16) . . ?
Cl14 C5S H5S 105.9 . . ?
Cl15 C5S H5S 105.9 . . ?

loop_
_geom_bond_atom_site_label_1
_geom_bond_atom_site_label_2
_geom_bond_distance
_geom_bond_site_symmetry_2
_geom_bond_publ_flag
Zr1 O2 2.128(4) . ?
Zr1 O4 2.082(4) . ?
Zr1 O6 2.093(4) . ?
Zr1 N7 2.256(5) . ?
Zr1 N9 2.267(4) . ?
Zr1 N11 2.250(4) . ?
Zr1 N13 2.265(4) . ?
Fe1 N1 1.917(5) . ?
Fe1 N2 1.924(5) . ?
Fe1 N3 1.889(5) . ?
Fe1 N4 1.933(5) . ?
Fe1 N5 1.917(5) . ?
Fe1 N6 1.917(5) . ?
O1 N1 1.382(5) . ?
O1 B1 1.509(7) . ?
O2 N2 1.356(5) . ?
O3 N3 1.389(6) . ?
O3 B1 1.503(7) . ?
O4 N4 1.357(6) . ?
O5 N5 1.378(6) . ?
O5 B1 1.492(7) . ?
O6 N6 1.357(6) . ?
N1 C1 1.298(7) . ?
N2 C2 1.317(7) . ?
N3 C7 1.310(7) . ?
N4 C8 1.313(7) . ?
N5 C13 1.305(7) . ?
N6 C14 1.309(7) . ?
N7 C27 1.375(7) . ?
N7 C34 1.376(7) . ?
N8 C27 1.329(7) . ?
N8 C58 1.315(7) . ?
N9 C51 1.370(7) . ?
N9 C58 1.371(7) . ?
N10 C50 1.329(7) . ?
N10 C51 1.335(7) . ?
N11 C43 1.385(7) . ?
N11 C50 1.377(7) . ?
N12 C42 1.322(7) . ?
N12 C43 1.322(7) . ?
N13 C35 1.369(7) . ?
N13 C42 1.377(7) . ?
N14 C34 1.332(7) . ?
N14 C35 1.331(7) . ?
C1 C2 1.443(7) . ?
C1 C6 1.491(8) . ?
C2 C3 1.481(8) . ?
C3 H3BC 0.9900 . ?
C3 H3BD 0.9900 . ?
C3 H3AA 0.9900 . ?
C3 H3AB 0.9900 . ?
C3 C4A 1.483(17) . ?
C3 C4 1.591(16) . ?
C6 H6BC 0.9900 . ?
C6 H6BD 0.9900 . ?
C6 H6AA 0.9900 . ?
C6 H6AB 0.9900 . ?
C6 C5A 1.52(2) . ?
C6 C5 1.519(19) . ?
C7 C8 1.438(8) . ?
C7 C12 1.487(8) . ?
C8 C9 1.484(8) . ?
C9 H9A 0.9900 . ?
C9 H9B 0.9900 . ?
C9 C10 1.534(9) . ?
C10 H10A 0.9900 . ?
C10 H10B 0.9900 . ?
C10 C11 1.534(9) . ?
C11 H11A 0.9900 . ?
C11 H11B 0.9900 . ?
C11 C12 1.516(9) . ?
C12 H12A 0.9900 . ?
C12 H12B 0.9900 . ?
C13 C14 1.447(8) . ?
C13 C18 1.492(7) . ?
C14 C15 1.497(7) . ?
C15 H15A 0.9900 . ?
C15 H15B 0.9900 . ?
C15 C16 1.529(8) . ?
C16 H16A 0.9900 . ?
C16 H16B 0.9900 . ?
C16 C17 1.484(10) . ?
C17 H17A 0.9900 . ?
C17 H17B 0.9900 . ?
C17 C18 1.539(9) . ?
C18 H18A 0.9900 . ?
C18 H18B 0.9900 . ?
C19 C20 1.399(7) . ?
C19 C24 1.401(8) . ?
C19 B1 1.578(8) . ?
C20 H20 0.9500 . ?
C20 C21 1.400(8) . ?
C21 H21 0.9500 . ?
C21 C22 1.390(8) . ?
C22 C23 1.399(8) . ?
C22 C25 1.472(8) . ?
C23 H23 0.9500 . ?
C23 C24 1.398(8) . ?
C24 H24 0.9500 . ?
C25 H25 0.9500 . ?
C25 C26 1.321(9) . ?
C26 H26A 0.9500 . ?
C26 H26B 0.9500 . ?
C27 C28 1.456(8) . ?
C28 C29 1.382(8) . ?
C28 C33 1.409(7) . ?
C29 H29 0.9500 . ?
C29 C30 1.395(8) . ?
C30 H30 0.9500 . ?
C30 C31 1.400(8) . ?
C31 H31 0.9500 . ?
C31 C32 1.399(8) . ?
C32 H32 0.9500 . ?
C32 C33 1.386(8) . ?
C33 C34 1.452(8) . ?
C35 C36 1.463(7) . ?
C36 C37 1.393(8) . ?
C36 C41 1.396(8) . ?
C37 H37 0.9500 . ?
C37 C38 1.392(8) . ?
C38 H38 0.9500 . ?
C38 C39 1.397(10) . ?
C39 H39 0.9500 . ?
C39 C40 1.391(9) . ?
C40 H40 0.9500 . ?
C40 C41 1.392(8) . ?
C41 C42 1.460(7) . ?
C43 C44 1.451(8) . ?
C44 C45 1.382(8) . ?
C44 C49 1.403(8) . ?
C45 H45 0.9500 . ?
C45 C46 1.389(9) . ?
C46 H46 0.9500 . ?
C46 C47 1.401(10) . ?
C47 H47 0.9500 . ?
C47 C48 1.386(9) . ?
C48 H48 0.9500 . ?
C48 C49 1.381(8) . ?
C49 C50 1.459(8) . ?
C51 C52 1.451(7) . ?
C52 C53 1.385(8) . ?
C52 C57 1.401(8) . ?
C53 H53 0.9500 . ?
C53 C54 1.389(9) . ?
C54 H54 0.9500 . ?
C54 C55 1.403(10) . ?
C55 H55 0.9500 . ?
C55 C56 1.383(9) . ?
C56 H56 0.9500 . ?
C56 C57 1.393(8) . ?
C57 C58 1.461(7) . ?
C4A H4AA 0.9900 . ?
C4A H4AB 0.9900 . ?
C4A C5A 1.46(3) . ?
C5A H5AA 0.9900 . ?
C5A H5AB 0.9900 . ?
C4 H4A 0.9900 . ?
C4 H4B 0.9900 . ?
C4 C5 1.57(2) . ?
C5 H5A 0.9900 . ?
C5 H5B 0.9900 . ?
Cl0A C1S 1.650(13) . ?
Cl2S C1S 1.712(13) . ?
Cl3S C1S 1.826(14) . ?
C1S H1S 1.0000 . ?
Cl1S C4S 1.73(2) . ?
Cl10 C4S 1.693(19) . ?
Cl12 C4S 1.68(2) . ?
C4S H4S 1.0000 . ?
Cl4S C2S 1.773(5) . ?
Cl5S C2S 1.772(5) . ?
Cl6S C2S 1.775(5) . ?
C2S H2S 1.0000 . ?
Cl7S C3S 1.757(9) . ?
Cl8S C3S 1.768(10) . ?
Cl9S C3S 1.760(10) . ?
C3S H3S 1.0000 . ?
Cl13 C5S 1.706(19) . ?
Cl14 C5S 1.70(2) . ?
Cl15 C5S 1.717(19) . ?
C5S H5S 1.0000 . ?
